data_4122359
loop_
_publ_author_name
'Wang, Xinke'
'Thevenon, Arnaud'
'Brosmer, Jonathan L.'
'Yu, Insun'
'Khan, Saeed I.'
'Mehrkhodavandi, Parisa'
'Diaconescu, Paula L.'

_publ_section_title
;
 Redox Control of Group 4 Metal Ring-Opening Polymerization Activity
 toward l-Lactide and \e-Caprolactone.
;
_journal_issue 32
_journal_name_full 'Journal of the American Chemical Society'
_journal_page_first 11264
_journal_page_last 11267
_journal_paper_doi 10.1021/ja505883u
_journal_volume 136
_journal_year 2014
_chemical_formula_sum 'C48 H70 Fe O4 S2 Zr'
_chemical_formula_weight 922.23
_chemical_name_systematic
; 
 ? 
;
_space_group_IT_number 14
_symmetry_cell_setting monoclinic
_symmetry_space_group_name_Hall '-P 2ybc'
_symmetry_space_group_name_H-M 'P 1 21/c 1'
_atom_sites_solution_hydrogens geom
_atom_sites_solution_primary direct
_atom_sites_solution_secondary difmap
_audit_creation_method SHELXL-97
_cell_angle_alpha 90.00
_cell_angle_beta 105.2400(10)
_cell_angle_gamma 90.00
_cell_formula_units_Z 4
_cell_length_a 15.0960(15)
_cell_length_b 21.837(2)
_cell_length_c 15.1478(15)
_cell_measurement_temperature 100(2)
_cell_volume 4817.9(8)
_computing_structure_refinement 'SHELXL-97 (Sheldrick, 1997)'
_computing_structure_solution 'SHELXS-97 (Sheldrick, 1990)'
_diffrn_ambient_temperature 100(2)
_diffrn_measured_fraction_theta_full 0.996
_diffrn_measured_fraction_theta_max 0.940
_diffrn_radiation_monochromator graphite
_diffrn_radiation_source 'fine-focus sealed tube'
_diffrn_radiation_type MoK\a
_diffrn_radiation_wavelength 0.71073
_diffrn_reflns_av_R_equivalents 0.0289
_diffrn_reflns_av_sigmaI/netI 0.0309
_diffrn_reflns_limit_h_max 21
_diffrn_reflns_limit_h_min -21
_diffrn_reflns_limit_k_max 31
_diffrn_reflns_limit_k_min -30
_diffrn_reflns_limit_l_max 21
_diffrn_reflns_limit_l_min -20
_diffrn_reflns_number 47356
_diffrn_reflns_theta_full 25.00
_diffrn_reflns_theta_max 30.67
_diffrn_reflns_theta_min 3.73
_exptl_absorpt_coefficient_mu 0.643
_exptl_absorpt_correction_T_max 0.9097
_exptl_absorpt_correction_T_min 0.8506
_exptl_absorpt_correction_type multi-scan
_exptl_absorpt_process_details 'Bruker AXS area detector scaling and absorption correction'
_exptl_crystal_density_diffrn 1.271
_exptl_crystal_density_method 'not measured'
_exptl_crystal_F_000 1952
_exptl_crystal_size_max 0.26
_exptl_crystal_size_mid 0.16
_exptl_crystal_size_min 0.15
_refine_diff_density_max 0.476
_refine_diff_density_min -0.394
_refine_diff_density_rms 0.062
_refine_ls_extinction_method none
_refine_ls_goodness_of_fit_ref 1.028
_refine_ls_hydrogen_treatment constr
_refine_ls_matrix_type full
_refine_ls_number_parameters 548
_refine_ls_number_reflns 14030
_refine_ls_number_restraints 61
_refine_ls_restrained_S_all 1.047
_refine_ls_R_factor_all 0.0377
_refine_ls_R_factor_gt 0.0285
_refine_ls_shift/su_max 0.005
_refine_ls_shift/su_mean 0.000
_refine_ls_structure_factor_coef Fsqd
_refine_ls_weighting_details 'calc w=1/[\s^2^(Fo^2^)+(0.0289P)^2^+2.0865P] where P=(Fo^2^+2Fc^2^)/3'
_refine_ls_weighting_scheme calc
_refine_ls_wR_factor_gt 0.0652
_refine_ls_wR_factor_ref 0.0695
_reflns_number_gt 11828
_reflns_number_total 14030
_reflns_threshold_expression >2sigma(I)
_cod_data_source_file ja505883u_si_002.cif
_cod_data_source_block pld1224s
_cod_depositor_comments 'Adding full bibliography for 4122357--4122360.cif.'
_cod_original_cell_volume 4818.0(8)
_cod_original_sg_symbol_H-M P2(1)/c
_cod_database_code 4122359

loop_
_symmetry_equiv_pos_as_xyz
'x, y, z'
'-x, y+1/2, -z+1/2'
'-x, -y, -z'
'x, -y-1/2, z-1/2'

loop_
_atom_site_label
_atom_site_type_symbol
_atom_site_fract_x
_atom_site_fract_y
_atom_site_fract_z
_atom_site_U_iso_or_equiv
_atom_site_adp_type
_atom_site_occupancy
_atom_site_symmetry_multiplicity
_atom_site_calc_flag
_atom_site_refinement_flags
_atom_site_disorder_assembly
_atom_site_disorder_group
Zr1 Zr 0.322281(9) 0.602993(6) 0.653494(8) 0.01099(3) Uani 1 1 d . . .
Fe1 Fe 0.416152(14) 0.818026(9) 0.662177(13) 0.01351(5) Uani 1 1 d . . .
S1 S 0.35066(2) 0.699485(15) 0.78809(2) 0.01432(7) Uani 1 1 d . . .
S2 S 0.35055(2) 0.690729(15) 0.52145(2) 0.01316(7) Uani 1 1 d . . .
O1 O 0.19783(6) 0.64401(4) 0.63067(6) 0.01401(19) Uani 1 1 d . . .
O2 O 0.46077(7) 0.60673(4) 0.68340(7) 0.01471(19) Uani 1 1 d . . .
O3 O 0.29999(7) 0.55258(4) 0.54521(7) 0.0165(2) Uani 1 1 d . . .
O4 O 0.30993(7) 0.54799(5) 0.74813(7) 0.0172(2) Uani 1 1 d . . .
C1 C 0.40774(10) 0.76776(6) 0.77412(9) 0.0153(3) Uani 1 1 d . . .
C2 C 0.50020(10) 0.76935(7) 0.76700(9) 0.0172(3) Uani 1 1 d . . .
H2 H 0.5365 0.7349 0.7606 0.021 Uiso 1 1 calc R . .
C3 C 0.52822(11) 0.83196(7) 0.77122(10) 0.0201(3) Uani 1 1 d . . .
H3 H 0.5869 0.8465 0.7688 0.024 Uiso 1 1 calc R . .
C4 C 0.45324(11) 0.86891(7) 0.77973(10) 0.0198(3) Uani 1 1 d . . .
H4 H 0.4531 0.9123 0.7837 0.024 Uiso 1 1 calc R . .
C5 C 0.37841(11) 0.82963(6) 0.78130(9) 0.0176(3) Uani 1 1 d . . .
H5 H 0.3196 0.8421 0.7862 0.021 Uiso 1 1 calc R . .
C6 C 0.37230(9) 0.76930(6) 0.54286(9) 0.0139(2) Uani 1 1 d . . .
C7 C 0.30250(10) 0.81102(6) 0.55263(9) 0.0154(3) Uani 1 1 d . . .
H7 H 0.2420 0.8005 0.5547 0.019 Uiso 1 1 calc R . .
C8 C 0.34017(10) 0.87117(7) 0.55867(9) 0.0177(3) Uani 1 1 d . . .
H8 H 0.3091 0.9079 0.5660 0.021 Uiso 1 1 calc R . .
C9 C 0.43205(10) 0.86684(7) 0.55190(10) 0.0188(3) Uani 1 1 d . . .
H9 H 0.4728 0.9002 0.5533 0.023 Uiso 1 1 calc R . .
C10 C 0.45257(10) 0.80383(6) 0.54257(9) 0.0168(3) Uani 1 1 d . . .
H10 H 0.5094 0.7877 0.5372 0.020 Uiso 1 1 calc R . .
C11 C 0.15248(9) 0.69766(6) 0.61876(9) 0.0142(3) Uani 1 1 d . . .
C12 C 0.08336(10) 0.71073(7) 0.53784(10) 0.0173(3) Uani 1 1 d . . .
C13 C 0.04887(10) 0.77059(7) 0.52711(11) 0.0205(3) Uani 1 1 d . . .
H13 H 0.0046 0.7806 0.4718 0.025 Uiso 1 1 calc R . .
C14 C 0.07572(10) 0.81643(7) 0.59296(11) 0.0200(3) Uani 1 1 d . A .
C15 C 0.13542(10) 0.79955(7) 0.67616(10) 0.0182(3) Uani 1 1 d . . .
H15 H 0.1506 0.8285 0.7247 0.022 Uiso 1 1 calc R . .
C16 C 0.17334(9) 0.74102(6) 0.68956(9) 0.0153(3) Uani 1 1 d . . .
C17 C 0.23355(10) 0.72305(7) 0.78178(9) 0.0168(3) Uani 1 1 d . . .
H17A H 0.2030 0.6890 0.8055 0.020 Uiso 1 1 calc R . .
H17B H 0.2364 0.7582 0.8237 0.020 Uiso 1 1 calc R . .
C18 C 0.04488(10) 0.66076(7) 0.46633(10) 0.0199(3) Uani 1 1 d . . .
C19 C 0.11765(11) 0.63901(8) 0.41892(10) 0.0233(3) Uani 1 1 d . . .
H19A H 0.1395 0.6740 0.3900 0.035 Uiso 1 1 calc R . .
H19B H 0.0905 0.6085 0.3722 0.035 Uiso 1 1 calc R . .
H19C H 0.1693 0.6207 0.4643 0.035 Uiso 1 1 calc R . .
C20 C -0.03776(12) 0.68360(9) 0.39090(12) 0.0323(4) Uani 1 1 d . . .
H20A H -0.0854 0.6987 0.4187 0.048 Uiso 1 1 calc R . .
H20B H -0.0625 0.6498 0.3490 0.048 Uiso 1 1 calc R . .
H20C H -0.0182 0.7169 0.3569 0.048 Uiso 1 1 calc R . .
C21 C 0.01200(11) 0.60591(8) 0.51325(12) 0.0268(3) Uani 1 1 d . . .
H21A H 0.0639 0.5890 0.5600 0.040 Uiso 1 1 calc R . .
H21B H -0.0131 0.5743 0.4676 0.040 Uiso 1 1 calc R . .
H21C H -0.0357 0.6195 0.5420 0.040 Uiso 1 1 calc R . .
C22 C 0.04093(11) 0.88269(7) 0.57444(12) 0.0245(3) Uani 1 1 d D . .
C23 C -0.0532(3) 0.8901(3) 0.5848(5) 0.0616(18) Uani 0.592(6) 1 d PDU A 1
H23A H -0.0553 0.8758 0.6455 0.092 Uiso 0.592(6) 1 calc PR A 1
H23B H -0.0961 0.8660 0.5378 0.092 Uiso 0.592(6) 1 calc PR A 1
H23C H -0.0707 0.9334 0.5780 0.092 Uiso 0.592(6) 1 calc PR A 1
C24 C 0.0517(4) 0.90384(17) 0.4838(3) 0.0531(14) Uani 0.592(6) 1 d PDU A 1
H24A H 0.1155 0.8982 0.4818 0.080 Uiso 0.592(6) 1 calc PR A 1
H24B H 0.0354 0.9473 0.4754 0.080 Uiso 0.592(6) 1 calc PR A 1
H24C H 0.0111 0.8799 0.4348 0.080 Uiso 0.592(6) 1 calc PR A 1
C25 C 0.1039(3) 0.92887(15) 0.6463(3) 0.0490(13) Uani 0.592(6) 1 d PDU A 1
H25A H 0.1676 0.9258 0.6425 0.074 Uiso 0.592(6) 1 calc PR A 1
H25B H 0.1009 0.9182 0.7083 0.074 Uiso 0.592(6) 1 calc PR A 1
H25C H 0.0819 0.9709 0.6321 0.074 Uiso 0.592(6) 1 calc PR A 1
C23A C -0.0215(7) 0.8963(4) 0.6326(7) 0.069(3) Uani 0.408(6) 1 d PDU A 2
H23D H -0.0716 0.8664 0.6203 0.103 Uiso 0.408(6) 1 calc PR A 2
H23E H -0.0470 0.9376 0.6188 0.103 Uiso 0.408(6) 1 calc PR A 2
H23F H 0.0127 0.8941 0.6971 0.103 Uiso 0.408(6) 1 calc PR A 2
C24A C -0.0200(6) 0.8895(3) 0.4708(4) 0.061(2) Uani 0.408(6) 1 d PDU A 2
H24D H -0.0715 0.8607 0.4598 0.092 Uiso 0.408(6) 1 calc PR A 2
H24E H 0.0180 0.8805 0.4289 0.092 Uiso 0.408(6) 1 calc PR A 2
H24F H -0.0435 0.9314 0.4605 0.092 Uiso 0.408(6) 1 calc PR A 2
C25A C 0.1170(3) 0.9250(2) 0.5834(6) 0.0483(19) Uani 0.408(6) 1 d PDU A 2
H25D H 0.1566 0.9108 0.5456 0.072 Uiso 0.408(6) 1 calc PR A 2
H25E H 0.1525 0.9269 0.6475 0.072 Uiso 0.408(6) 1 calc PR A 2
H25F H 0.0932 0.9658 0.5630 0.072 Uiso 0.408(6) 1 calc PR A 2
C26 C 0.54004(9) 0.63066(6) 0.67464(9) 0.0131(2) Uani 1 1 d . . .
C27 C 0.62262(9) 0.62592(6) 0.74561(9) 0.0145(3) Uani 1 1 d . . .
C28 C 0.70027(10) 0.65538(6) 0.73238(10) 0.0172(3) Uani 1 1 d . . .
H28 H 0.7554 0.6534 0.7803 0.021 Uiso 1 1 calc R . .
C29 C 0.70204(10) 0.68755(6) 0.65326(10) 0.0169(3) Uani 1 1 d . . .
C30 C 0.62096(10) 0.68853(6) 0.58325(10) 0.0159(3) Uani 1 1 d . . .
H30 H 0.6202 0.7087 0.5275 0.019 Uiso 1 1 calc R . .
C31 C 0.54107(9) 0.66065(6) 0.59285(9) 0.0141(3) Uani 1 1 d . . .
C32 C 0.45932(9) 0.65954(7) 0.51113(9) 0.0151(3) Uani 1 1 d . . .
H32A H 0.4484 0.6164 0.4912 0.018 Uiso 1 1 calc R . .
H32B H 0.4763 0.6819 0.4611 0.018 Uiso 1 1 calc R . .
C33 C 0.78665(10) 0.72400(7) 0.64615(11) 0.0219(3) Uani 1 1 d . . .
C34 C 0.87659(11) 0.69308(8) 0.69887(14) 0.0315(4) Uani 1 1 d . . .
H34A H 0.8792 0.6917 0.7642 0.047 Uiso 1 1 calc R . .
H34B H 0.9290 0.7166 0.6901 0.047 Uiso 1 1 calc R . .
H34C H 0.8789 0.6513 0.6759 0.047 Uiso 1 1 calc R . .
C35 C 0.77993(12) 0.78758(8) 0.68732(14) 0.0327(4) Uani 1 1 d . . .
H35A H 0.7245 0.8084 0.6517 0.049 Uiso 1 1 calc R . .
H35B H 0.8341 0.8118 0.6858 0.049 Uiso 1 1 calc R . .
H35C H 0.7768 0.7831 0.7508 0.049 Uiso 1 1 calc R . .
C36 C 0.79020(12) 0.73159(9) 0.54639(12) 0.0320(4) Uani 1 1 d . . .
H36A H 0.7882 0.6912 0.5178 0.048 Uiso 1 1 calc R . .
H36B H 0.8472 0.7525 0.5448 0.048 Uiso 1 1 calc R . .
H36C H 0.7375 0.7559 0.5130 0.048 Uiso 1 1 calc R . .
C37 C 0.62732(10) 0.58990(7) 0.83389(10) 0.0179(3) Uani 1 1 d . . .
C38 C 0.72533(11) 0.58687(8) 0.89654(11) 0.0265(3) Uani 1 1 d . . .
H38A H 0.7662 0.5687 0.8631 0.040 Uiso 1 1 calc R . .
H38B H 0.7258 0.5617 0.9502 0.040 Uiso 1 1 calc R . .
H38C H 0.7465 0.6283 0.9163 0.040 Uiso 1 1 calc R . .
C39 C 0.59519(11) 0.52363(7) 0.81108(11) 0.0237(3) Uani 1 1 d . . .
H39A H 0.5330 0.5237 0.7701 0.036 Uiso 1 1 calc R . .
H39B H 0.5951 0.5019 0.8676 0.036 Uiso 1 1 calc R . .
H39C H 0.6370 0.5030 0.7810 0.036 Uiso 1 1 calc R . .
C40 C 0.56679(11) 0.62067(8) 0.88857(10) 0.0247(3) Uani 1 1 d . . .
H40A H 0.5863 0.6633 0.9016 0.037 Uiso 1 1 calc R . .
H40B H 0.5731 0.5986 0.9462 0.037 Uiso 1 1 calc R . .
H40C H 0.5025 0.6197 0.8527 0.037 Uiso 1 1 calc R . .
C41 C 0.27545(11) 0.50819(7) 0.80508(10) 0.0204(3) Uani 1 1 d . . .
C42 C 0.21741(15) 0.45884(8) 0.74574(14) 0.0404(5) Uani 1 1 d . . .
H42A H 0.1678 0.4781 0.6990 0.061 Uiso 1 1 calc R . .
H42B H 0.1910 0.4320 0.7841 0.061 Uiso 1 1 calc R . .
H42C H 0.2560 0.4346 0.7160 0.061 Uiso 1 1 calc R . .
C43 C 0.21705(13) 0.54559(8) 0.85279(12) 0.0310(4) Uani 1 1 d . . .
H43A H 0.2540 0.5790 0.8872 0.046 Uiso 1 1 calc R . .
H43B H 0.1950 0.5192 0.8949 0.046 Uiso 1 1 calc R . .
H43C H 0.1645 0.5627 0.8071 0.046 Uiso 1 1 calc R . .
C44 C 0.35727(15) 0.48002(11) 0.87332(15) 0.0509(6) Uani 1 1 d . . .
H44A H 0.3953 0.4580 0.8404 0.076 Uiso 1 1 calc R . .
H44B H 0.3357 0.4514 0.9130 0.076 Uiso 1 1 calc R . .
H44C H 0.3937 0.5124 0.9106 0.076 Uiso 1 1 calc R . .
C45 C 0.30254(11) 0.49763(7) 0.49505(10) 0.0203(3) Uani 1 1 d . . .
C46 C 0.31581(15) 0.51415(9) 0.40206(12) 0.0393(5) Uani 1 1 d . . .
H46A H 0.2664 0.5417 0.3702 0.059 Uiso 1 1 calc R . .
H46B H 0.3144 0.4768 0.3658 0.059 Uiso 1 1 calc R . .
H46C H 0.3752 0.5346 0.4100 0.059 Uiso 1 1 calc R . .
C47 C 0.21165(13) 0.46451(8) 0.48300(13) 0.0323(4) Uani 1 1 d . . .
H47A H 0.2028 0.4545 0.5432 0.048 Uiso 1 1 calc R . .
H47B H 0.2120 0.4267 0.4483 0.048 Uiso 1 1 calc R . .
H47C H 0.1614 0.4909 0.4498 0.048 Uiso 1 1 calc R . .
C48 C 0.38178(14) 0.45921(9) 0.55014(15) 0.0428(5) Uani 1 1 d . . .
H48A H 0.4393 0.4819 0.5582 0.064 Uiso 1 1 calc R . .
H48B H 0.3852 0.4209 0.5176 0.064 Uiso 1 1 calc R . .
H48C H 0.3720 0.4500 0.6102 0.064 Uiso 1 1 calc R . .

loop_
_atom_site_aniso_label
_atom_site_aniso_U_11
_atom_site_aniso_U_22
_atom_site_aniso_U_33
_atom_site_aniso_U_23
_atom_site_aniso_U_13
_atom_site_aniso_U_12
Zr1 0.01223(6) 0.00990(6) 0.01114(6) 0.00007(4) 0.00360(4) -0.00008(4)
Fe1 0.01612(10) 0.01177(9) 0.01148(9) 0.00018(7) 0.00159(7) -0.00081(7)
S1 0.01858(16) 0.01198(14) 0.01168(14) 0.00044(12) 0.00271(12) 0.00126(12)
S2 0.01404(15) 0.01325(15) 0.01156(14) -0.00018(12) 0.00225(11) -0.00184(12)
O1 0.0140(5) 0.0123(4) 0.0159(5) 0.0002(4) 0.0043(4) 0.0018(4)
O2 0.0132(5) 0.0155(5) 0.0158(5) 0.0018(4) 0.0044(4) -0.0005(4)
O3 0.0194(5) 0.0131(4) 0.0173(5) -0.0046(4) 0.0053(4) -0.0004(4)
O4 0.0194(5) 0.0156(5) 0.0176(5) 0.0049(4) 0.0066(4) -0.0003(4)
C1 0.0203(7) 0.0135(6) 0.0103(6) -0.0003(5) 0.0007(5) -0.0004(5)
C2 0.0188(7) 0.0156(6) 0.0145(6) 0.0000(5) -0.0001(5) 0.0012(5)
C3 0.0211(7) 0.0178(7) 0.0177(7) -0.0011(5) -0.0016(5) -0.0041(6)
C4 0.0286(8) 0.0131(6) 0.0145(6) -0.0025(5) 0.0000(6) -0.0021(6)
C5 0.0245(7) 0.0147(6) 0.0122(6) -0.0013(5) 0.0026(5) 0.0024(5)
C6 0.0171(6) 0.0140(6) 0.0102(6) 0.0019(5) 0.0028(5) -0.0011(5)
C7 0.0170(7) 0.0162(6) 0.0118(6) 0.0015(5) 0.0015(5) -0.0001(5)
C8 0.0227(7) 0.0139(6) 0.0152(6) 0.0027(5) 0.0026(5) 0.0015(5)
C9 0.0240(7) 0.0156(6) 0.0168(7) 0.0025(5) 0.0055(5) -0.0051(5)
C10 0.0194(7) 0.0166(6) 0.0150(6) -0.0002(5) 0.0060(5) -0.0036(5)
C11 0.0133(6) 0.0137(6) 0.0168(6) 0.0032(5) 0.0060(5) 0.0011(5)
C12 0.0131(6) 0.0204(7) 0.0184(7) 0.0028(5) 0.0039(5) 0.0001(5)
C13 0.0145(7) 0.0229(7) 0.0238(7) 0.0077(6) 0.0045(5) 0.0029(6)
C14 0.0175(7) 0.0166(7) 0.0282(8) 0.0076(6) 0.0100(6) 0.0050(5)
C15 0.0198(7) 0.0154(6) 0.0222(7) 0.0010(5) 0.0107(6) 0.0024(5)
C16 0.0152(6) 0.0152(6) 0.0166(6) 0.0021(5) 0.0063(5) 0.0015(5)
C17 0.0209(7) 0.0160(6) 0.0150(6) -0.0004(5) 0.0074(5) 0.0028(5)
C18 0.0143(7) 0.0247(7) 0.0185(7) 0.0001(6) 0.0002(5) -0.0012(6)
C19 0.0206(7) 0.0305(8) 0.0180(7) -0.0024(6) 0.0035(6) -0.0037(6)
C20 0.0215(8) 0.0402(10) 0.0278(9) -0.0020(7) -0.0064(7) 0.0036(7)
C21 0.0226(8) 0.0294(8) 0.0279(8) -0.0020(7) 0.0059(6) -0.0107(6)
C22 0.0243(8) 0.0172(7) 0.0343(9) 0.0078(6) 0.0117(7) 0.0069(6)
C23 0.033(2) 0.0239(19) 0.139(6) 0.025(3) 0.043(3) 0.0144(17)
C24 0.096(4) 0.0287(18) 0.044(2) 0.0168(16) 0.034(2) 0.019(2)
C25 0.059(2) 0.0169(14) 0.059(3) 0.0015(16) -0.007(2) 0.0055(15)
C23A 0.095(6) 0.035(4) 0.103(6) 0.031(4) 0.074(5) 0.043(4)
C24A 0.076(5) 0.031(3) 0.057(3) 0.007(2) -0.018(3) 0.028(3)
C25A 0.030(3) 0.024(2) 0.087(5) 0.016(3) 0.007(3) 0.0014(18)
C26 0.0135(6) 0.0116(6) 0.0149(6) -0.0026(5) 0.0050(5) -0.0008(5)
C27 0.0154(6) 0.0139(6) 0.0139(6) -0.0015(5) 0.0036(5) 0.0016(5)
C28 0.0147(6) 0.0171(6) 0.0180(7) -0.0031(5) 0.0013(5) -0.0001(5)
C29 0.0160(7) 0.0148(6) 0.0210(7) -0.0034(5) 0.0071(5) -0.0022(5)
C30 0.0183(7) 0.0149(6) 0.0159(6) -0.0007(5) 0.0072(5) -0.0009(5)
C31 0.0152(6) 0.0143(6) 0.0129(6) -0.0025(5) 0.0040(5) 0.0002(5)
C32 0.0160(6) 0.0178(6) 0.0121(6) -0.0025(5) 0.0048(5) -0.0004(5)
C33 0.0179(7) 0.0201(7) 0.0283(8) -0.0015(6) 0.0073(6) -0.0049(6)
C34 0.0162(8) 0.0335(9) 0.0442(10) -0.0013(8) 0.0068(7) -0.0053(7)
C35 0.0292(9) 0.0224(8) 0.0475(11) -0.0082(8) 0.0118(8) -0.0097(7)
C36 0.0258(9) 0.0399(10) 0.0340(9) -0.0001(8) 0.0143(7) -0.0129(7)
C37 0.0170(7) 0.0203(7) 0.0156(6) 0.0023(5) 0.0029(5) 0.0036(5)
C38 0.0217(8) 0.0343(9) 0.0205(7) 0.0071(7) 0.0004(6) 0.0059(7)
C39 0.0267(8) 0.0185(7) 0.0259(8) 0.0063(6) 0.0069(6) 0.0026(6)
C40 0.0284(8) 0.0321(8) 0.0143(7) 0.0047(6) 0.0070(6) 0.0117(7)
C41 0.0253(8) 0.0183(7) 0.0206(7) 0.0074(6) 0.0109(6) -0.0001(6)
C42 0.0586(13) 0.0247(9) 0.0473(12) -0.0067(8) 0.0306(10) -0.0169(9)
C43 0.0379(10) 0.0322(9) 0.0296(9) -0.0023(7) 0.0209(8) -0.0043(7)
C44 0.0451(12) 0.0652(15) 0.0437(12) 0.0390(11) 0.0138(10) 0.0182(11)
C45 0.0242(8) 0.0168(7) 0.0219(7) -0.0087(6) 0.0094(6) -0.0037(6)
C46 0.0561(12) 0.0428(11) 0.0260(9) -0.0183(8) 0.0235(9) -0.0226(9)
C47 0.0358(10) 0.0288(9) 0.0351(9) -0.0123(7) 0.0142(8) -0.0150(7)
C48 0.0383(11) 0.0308(10) 0.0559(13) -0.0136(9) 0.0063(9) 0.0144(8)

loop_
_atom_type_symbol
_atom_type_description
_atom_type_scat_dispersion_real
_atom_type_scat_dispersion_imag
_atom_type_scat_source
C C 0.0033 0.0016 'International Tables Vol C Tables 4.2.6.8 and 6.1.1.4'
H H 0.0000 0.0000 'International Tables Vol C Tables 4.2.6.8 and 6.1.1.4'
O O 0.0106 0.0060 'International Tables Vol C Tables 4.2.6.8 and 6.1.1.4'
S S 0.1246 0.1234 'International Tables Vol C Tables 4.2.6.8 and 6.1.1.4'
Fe Fe 0.3463 0.8444 'International Tables Vol C Tables 4.2.6.8 and 6.1.1.4'
Zr Zr -2.9673 0.5597 'International Tables Vol C Tables 4.2.6.8 and 6.1.1.4'

loop_
_geom_angle_atom_site_label_1
_geom_angle_atom_site_label_2
_geom_angle_atom_site_label_3
_geom_angle
O4 Zr1 O3 104.39(4)
O4 Zr1 O2 98.97(4)
O3 Zr1 O2 98.77(4)
O4 Zr1 O1 97.85(4)
O3 Zr1 O1 99.23(4)
O2 Zr1 O1 151.40(4)
O4 Zr1 S2 175.75(3)
O3 Zr1 S2 79.28(3)
O2 Zr1 S2 78.20(3)
O1 Zr1 S2 83.54(3)
O4 Zr1 S1 87.41(3)
O3 Zr1 S1 167.85(3)
O2 Zr1 S1 81.92(3)
O1 Zr1 S1 75.91(3)
S2 Zr1 S1 89.046(13)
C8 Fe1 C5 112.09(6)
C8 Fe1 C4 109.21(6)
C5 Fe1 C4 40.70(6)
C8 Fe1 C9 40.63(6)
C5 Fe1 C9 140.75(6)
C4 Fe1 C9 111.27(6)
C8 Fe1 C2 175.72(6)
C5 Fe1 C2 68.91(6)
C4 Fe1 C2 68.64(6)
C9 Fe1 C2 136.08(6)
C8 Fe1 C10 68.57(6)
C5 Fe1 C10 178.33(6)
C4 Fe1 C10 140.78(6)
C9 Fe1 C10 40.71(6)
C2 Fe1 C10 110.54(6)
C8 Fe1 C6 68.44(6)
C5 Fe1 C6 137.83(6)
C4 Fe1 C6 176.95(6)
C9 Fe1 C6 68.36(6)
C2 Fe1 C6 113.84(6)
C10 Fe1 C6 40.75(5)
C8 Fe1 C1 142.54(6)
C5 Fe1 C1 40.99(5)
C4 Fe1 C1 68.52(6)
C9 Fe1 C1 176.82(6)
C2 Fe1 C1 40.76(6)
C10 Fe1 C1 137.61(6)
C6 Fe1 C1 112.02(5)
C8 Fe1 C3 135.31(6)
C5 Fe1 C3 68.51(6)
C4 Fe1 C3 40.61(6)
C9 Fe1 C3 109.31(6)
C2 Fe1 C3 40.73(6)
C10 Fe1 C3 112.19(6)
C6 Fe1 C3 142.44(6)
C1 Fe1 C3 68.36(6)
C8 Fe1 C7 40.68(5)
C5 Fe1 C7 110.75(6)
C4 Fe1 C7 136.20(6)
C9 Fe1 C7 68.42(6)
C2 Fe1 C7 143.34(6)
C10 Fe1 C7 68.66(6)
C6 Fe1 C7 40.75(5)
C1 Fe1 C7 114.05(6)
C3 Fe1 C7 175.73(6)
C1 S1 C17 104.68(7)
C1 S1 Zr1 121.30(5)
C17 S1 Zr1 101.99(5)
C6 S2 C32 104.57(7)
C6 S2 Zr1 125.06(5)
C32 S2 Zr1 96.44(5)
C11 O1 Zr1 145.48(9)
C26 O2 Zr1 152.75(9)
C45 O3 Zr1 155.44(9)
C41 O4 Zr1 164.49(10)
C2 C1 C5 108.06(12)
C2 C1 S1 123.23(11)
C5 C1 S1 128.10(11)
C2 C1 Fe1 69.55(8)
C5 C1 Fe1 69.28(8)
S1 C1 Fe1 133.65(7)
C3 C2 C1 107.69(13)
C3 C2 Fe1 69.75(8)
C1 C2 Fe1 69.69(8)
C3 C2 H2 126.2
C1 C2 H2 126.2
Fe1 C2 H2 126.0
C4 C3 C2 108.28(13)
C4 C3 Fe1 69.52(8)
C2 C3 Fe1 69.52(8)
C4 C3 H3 125.9
C2 C3 H3 125.9
Fe1 C3 H3 126.7
C3 C4 C5 108.26(13)
C3 C4 Fe1 69.87(8)
C5 C4 Fe1 69.56(8)
C3 C4 H4 125.9
C5 C4 H4 125.9
Fe1 C4 H4 126.3
C4 C5 C1 107.70(13)
C4 C5 Fe1 69.74(8)
C1 C5 Fe1 69.73(8)
C4 C5 H5 126.1
C1 C5 H5 126.1
Fe1 C5 H5 126.0
C10 C6 C7 108.23(12)
C10 C6 S2 129.13(11)
C7 C6 S2 122.22(10)
C10 C6 Fe1 69.59(8)
C7 C6 Fe1 69.77(8)
S2 C6 Fe1 131.99(7)
C8 C7 C6 107.55(12)
C8 C7 Fe1 69.21(8)
C6 C7 Fe1 69.48(8)
C8 C7 H7 126.2
C6 C7 H7 126.2
Fe1 C7 H7 126.6
C9 C8 C7 108.36(13)
C9 C8 Fe1 69.87(8)
C7 C8 Fe1 70.11(8)
C9 C8 H8 125.8
C7 C8 H8 125.8
Fe1 C8 H8 125.8
C8 C9 C10 108.24(12)
C8 C9 Fe1 69.50(8)
C10 C9 Fe1 69.73(8)
C8 C9 H9 125.9
C10 C9 H9 125.9
Fe1 C9 H9 126.5
C9 C10 C6 107.62(13)
C9 C10 Fe1 69.56(8)
C6 C10 Fe1 69.66(8)
C9 C10 H10 126.2
C6 C10 H10 126.2
Fe1 C10 H10 126.2
O1 C11 C16 118.77(12)
O1 C11 C12 121.71(12)
C16 C11 C12 119.50(13)
C13 C12 C11 117.13(13)
C13 C12 C18 121.32(13)
C11 C12 C18 121.51(13)
C14 C13 C12 123.85(14)
C14 C13 H13 118.1
C12 C13 H13 118.1
C15 C14 C13 117.01(13)
C15 C14 C22 121.48(14)
C13 C14 C22 121.51(14)
C14 C15 C16 121.19(14)
C14 C15 H15 119.4
C16 C15 H15 119.4
C15 C16 C11 120.45(13)
C15 C16 C17 119.95(13)
C11 C16 C17 119.54(12)
C16 C17 S1 117.64(10)
C16 C17 H17A 107.9
S1 C17 H17A 107.9
C16 C17 H17B 107.9
S1 C17 H17B 107.9
H17A C17 H17B 107.2
C20 C18 C19 107.04(13)
C20 C18 C12 112.06(13)
C19 C18 C12 111.34(12)
C20 C18 C21 107.36(13)
C19 C18 C21 109.38(13)
C12 C18 C21 109.54(12)
C18 C19 H19A 109.5
C18 C19 H19B 109.5
H19A C19 H19B 109.5
C18 C19 H19C 109.5
H19A C19 H19C 109.5
H19B C19 H19C 109.5
C18 C20 H20A 109.5
C18 C20 H20B 109.5
H20A C20 H20B 109.5
C18 C20 H20C 109.5
H20A C20 H20C 109.5
H20B C20 H20C 109.5
C18 C21 H21A 109.5
C18 C21 H21B 109.5
H21A C21 H21B 109.5
C18 C21 H21C 109.5
H21A C21 H21C 109.5
H21B C21 H21C 109.5
C25A C22 C23 132.8(3)
C25A C22 C23A 115.4(5)
C23 C22 C23A 30.1(4)
C25A C22 C24 67.4(3)
C23 C22 C24 113.7(3)
C23A C22 C24 136.3(4)
C25A C22 C14 110.9(2)
C23 C22 C14 112.0(2)
C23A C22 C14 108.7(3)
C24 C22 C14 110.05(18)
C25A C22 C25 38.9(3)
C23 C22 C25 106.0(3)
C23A C22 C25 80.0(4)
C24 C22 C25 104.0(3)
C14 C22 C25 110.79(17)
C25A C22 C24A 105.6(4)
C23 C22 C24A 76.9(4)
C23A C22 C24A 105.8(4)
C24 C22 C24A 41.1(3)
C14 C22 C24A 110.2(2)
C25 C22 C24A 133.8(3)
C22 C23 H23A 109.5
C22 C23 H23B 109.5
H23A C23 H23B 109.5
C22 C23 H23C 109.5
H23A C23 H23C 109.5
H23B C23 H23C 109.5
C22 C24 H24A 109.5
C22 C24 H24B 109.5
H24A C24 H24B 109.5
C22 C24 H24C 109.5
H24A C24 H24C 109.5
H24B C24 H24C 109.5
C22 C25 H25A 109.5
C22 C25 H25B 109.5
H25A C25 H25B 109.5
C22 C25 H25C 109.5
H25A C25 H25C 109.5
H25B C25 H25C 109.5
C22 C23A H23D 109.5
C22 C23A H23E 109.5
H23D C23A H23E 109.5
C22 C23A H23F 109.5
H23D C23A H23F 109.5
H23E C23A H23F 109.5
C22 C24A H24D 109.5
C22 C24A H24E 109.5
H24D C24A H24E 109.5
C22 C24A H24F 109.5
H24D C24A H24F 109.5
H24E C24A H24F 109.5
C22 C25A H25D 109.5
C22 C25A H25E 109.5
H25D C25A H25E 109.5
C22 C25A H25F 109.5
H25D C25A H25F 109.5
H25E C25A H25F 109.5
O2 C26 C31 119.00(12)
O2 C26 C27 121.62(12)
C31 C26 C27 119.38(12)
C28 C27 C26 117.43(12)
C28 C27 C37 120.79(12)
C26 C27 C37 121.78(12)
C29 C28 C27 124.14(13)
C29 C28 H28 117.9
C27 C28 H28 117.9
C30 C29 C28 116.75(13)
C30 C29 C33 121.34(13)
C28 C29 C33 121.75(13)
C31 C30 C29 121.71(13)
C31 C30 H30 119.1
C29 C30 H30 119.1
C30 C31 C26 120.44(13)
C30 C31 C32 117.90(12)
C26 C31 C32 121.49(12)
C31 C32 S2 119.17(9)
C31 C32 H32A 107.5
S2 C32 H32A 107.5
C31 C32 H32B 107.5
S2 C32 H32B 107.5
H32A C32 H32B 107.0
C29 C33 C36 111.76(13)
C29 C33 C35 107.19(13)
C36 C33 C35 108.98(14)
C29 C33 C34 111.94(13)
C36 C33 C34 107.70(14)
C35 C33 C34 109.22(14)
C33 C34 H34A 109.5
C33 C34 H34B 109.5
H34A C34 H34B 109.5
C33 C34 H34C 109.5
H34A C34 H34C 109.5
H34B C34 H34C 109.5
C33 C35 H35A 109.5
C33 C35 H35B 109.5
H35A C35 H35B 109.5
C33 C35 H35C 109.5
H35A C35 H35C 109.5
H35B C35 H35C 109.5
C33 C36 H36A 109.5
C33 C36 H36B 109.5
H36A C36 H36B 109.5
C33 C36 H36C 109.5
H36A C36 H36C 109.5
H36B C36 H36C 109.5
C38 C37 C39 107.12(12)
C38 C37 C27 112.12(12)
C39 C37 C27 110.28(12)
C38 C37 C40 107.35(13)
C39 C37 C40 109.58(13)
C27 C37 C40 110.29(12)
C37 C38 H38A 109.5
C37 C38 H38B 109.5
H38A C38 H38B 109.5
C37 C38 H38C 109.5
H38A C38 H38C 109.5
H38B C38 H38C 109.5
C37 C39 H39A 109.5
C37 C39 H39B 109.5
H39A C39 H39B 109.5
C37 C39 H39C 109.5
H39A C39 H39C 109.5
H39B C39 H39C 109.5
C37 C40 H40A 109.5
C37 C40 H40B 109.5
H40A C40 H40B 109.5
C37 C40 H40C 109.5
H40A C40 H40C 109.5
H40B C40 H40C 109.5
O4 C41 C43 108.21(12)
O4 C41 C44 107.46(13)
C43 C41 C44 111.39(15)
O4 C41 C42 108.72(13)
C43 C41 C42 110.23(14)
C44 C41 C42 110.73(17)
C41 C42 H42A 109.5
C41 C42 H42B 109.5
H42A C42 H42B 109.5
C41 C42 H42C 109.5
H42A C42 H42C 109.5
H42B C42 H42C 109.5
C41 C43 H43A 109.5
C41 C43 H43B 109.5
H43A C43 H43B 109.5
C41 C43 H43C 109.5
H43A C43 H43C 109.5
H43B C43 H43C 109.5
C41 C44 H44A 109.5
C41 C44 H44B 109.5
H44A C44 H44B 109.5
C41 C44 H44C 109.5
H44A C44 H44C 109.5
H44B C44 H44C 109.5
O3 C45 C46 108.86(13)
O3 C45 C48 107.44(13)
C46 C45 C48 111.36(16)
O3 C45 C47 108.34(12)
C46 C45 C47 109.70(14)
C48 C45 C47 111.04(15)
C45 C46 H46A 109.5
C45 C46 H46B 109.5
H46A C46 H46B 109.5
C45 C46 H46C 109.5
H46A C46 H46C 109.5
H46B C46 H46C 109.5
C45 C47 H47A 109.5
C45 C47 H47B 109.5
H47A C47 H47B 109.5
C45 C47 H47C 109.5
H47A C47 H47C 109.5
H47B C47 H47C 109.5
C45 C48 H48A 109.5
C45 C48 H48B 109.5
H48A C48 H48B 109.5
C45 C48 H48C 109.5
H48A C48 H48C 109.5
H48B C48 H48C 109.5

loop_
_geom_bond_atom_site_label_1
_geom_bond_atom_site_label_2
_geom_bond_distance
Zr1 O4 1.9165(10)
Zr1 O3 1.9302(10)
Zr1 O2 2.0211(10)
Zr1 O1 2.0274(10)
Zr1 S2 2.8814(4)
Zr1 S1 2.8846(4)
Fe1 C8 2.0433(14)
Fe1 C5 2.0458(14)
Fe1 C4 2.0481(14)
Fe1 C9 2.0483(14)
Fe1 C2 2.0499(14)
Fe1 C10 2.0505(14)
Fe1 C6 2.0514(13)
Fe1 C1 2.0517(14)
Fe1 C3 2.0528(14)
Fe1 C7 2.0552(14)
S1 C1 1.7625(14)
S1 C17 1.8195(15)
S2 C6 1.7609(14)
S2 C32 1.8219(14)
O1 C11 1.3448(16)
O2 C26 1.3439(16)
O3 C45 1.4261(16)
O4 C41 1.4166(17)
C1 C2 1.428(2)
C1 C5 1.4347(19)
C2 C3 1.428(2)
C2 H2 0.9500
C3 C4 1.423(2)
C3 H3 0.9500
C4 C5 1.424(2)
C4 H4 0.9500
C5 H5 0.9500
C6 C10 1.4282(19)
C6 C7 1.4298(19)
C7 C8 1.4247(19)
C7 H7 0.9500
C8 C9 1.421(2)
C8 H8 0.9500
C9 C10 1.426(2)
C9 H9 0.9500
C10 H10 0.9500
C11 C16 1.4030(19)
C11 C12 1.4143(19)
C12 C13 1.401(2)
C12 C18 1.540(2)
C13 C14 1.396(2)
C13 H13 0.9500
C14 C15 1.393(2)
C14 C22 1.540(2)
C15 C16 1.3934(19)
C15 H15 0.9500
C16 C17 1.5047(19)
C17 H17A 0.9900
C17 H17B 0.9900
C18 C20 1.537(2)
C18 C19 1.537(2)
C18 C21 1.540(2)
C19 H19A 0.9800
C19 H19B 0.9800
C19 H19C 0.9800
C20 H20A 0.9800
C20 H20B 0.9800
C20 H20C 0.9800
C21 H21A 0.9800
C21 H21B 0.9800
C21 H21C 0.9800
C22 C25A 1.452(5)
C22 C23 1.479(5)
C22 C23A 1.480(7)
C22 C24 1.498(4)
C22 C25 1.601(4)
C22 C24A 1.603(5)
C23 H23A 0.9800
C23 H23B 0.9800
C23 H23C 0.9800
C24 H24A 0.9800
C24 H24B 0.9800
C24 H24C 0.9800
C25 H25A 0.9800
C25 H25B 0.9800
C25 H25C 0.9800
C23A H23D 0.9800
C23A H23E 0.9800
C23A H23F 0.9800
C24A H24D 0.9800
C24A H24E 0.9800
C24A H24F 0.9800
C25A H25D 0.9800
C25A H25E 0.9800
C25A H25F 0.9800
C26 C31 1.4050(19)
C26 C27 1.4199(19)
C27 C28 1.397(2)
C27 C37 1.5369(19)
C28 C29 1.395(2)
C28 H28 0.9500
C29 C30 1.393(2)
C29 C33 1.533(2)
C30 C31 1.3923(19)
C30 H30 0.9500
C31 C32 1.5010(19)
C32 H32A 0.9900
C32 H32B 0.9900
C33 C36 1.535(2)
C33 C35 1.536(2)
C33 C34 1.539(2)
C34 H34A 0.9800
C34 H34B 0.9800
C34 H34C 0.9800
C35 H35A 0.9800
C35 H35B 0.9800
C35 H35C 0.9800
C36 H36A 0.9800
C36 H36B 0.9800
C36 H36C 0.9800
C37 C38 1.535(2)
C37 C39 1.537(2)
C37 C40 1.539(2)
C38 H38A 0.9800
C38 H38B 0.9800
C38 H38C 0.9800
C39 H39A 0.9800
C39 H39B 0.9800
C39 H39C 0.9800
C40 H40A 0.9800
C40 H40B 0.9800
C40 H40C 0.9800
C41 C43 1.517(2)
C41 C44 1.517(2)
C41 C42 1.524(2)
C42 H42A 0.9800
C42 H42B 0.9800
C42 H42C 0.9800
C43 H43A 0.9800
C43 H43B 0.9800
C43 H43C 0.9800
C44 H44A 0.9800
C44 H44B 0.9800
C44 H44C 0.9800
C45 C46 1.517(2)
C45 C48 1.519(2)
C45 C47 1.519(2)
C46 H46A 0.9800
C46 H46B 0.9800
C46 H46C 0.9800
C47 H47A 0.9800
C47 H47B 0.9800
C47 H47C 0.9800
C48 H48A 0.9800
C48 H48B 0.9800
C48 H48C 0.9800
